data_7711531
loop_
_publ_author_name
'Maser, Leon'
'Vogt, Matthias'
'Langer, Robert'

_publ_section_title
;
 Cationic ligands between \s-donation and hydrogen-bridge-bond-
 stabilisation of ancillary ligands in coinage metal complexes with
 protonated carbodiphosphoranes
;
_journal_name_full 'Dalton Transactions'
_journal_paper_doi 10.1039/D2DT02338E
_journal_year 2022
_chemical_formula_moiety 'C51 H45 Cu I P4, F5.6 P0.9, 0.1(F4 P), 0.875[CH2Cl2], 0.5[CH2Cl2]'
_chemical_formula_sum 'C51 H45 Cu F6 I P5'
_chemical_formula_weight 1117.16
_space_group_crystal_system monoclinic
_space_group_IT_number 15
_space_group_name_Hall '-C 2yc'
_space_group_name_H-M_alt 'C 1 2/c 1'
_atom_sites_solution_hydrogens geom
_audit_creation_date 2022-10-08
_audit_creation_method
;
Olex2 1.3
(compiled 2020.11.12 svn.r5f609507 for OlexSys, GUI svn.r6408)
;
_audit_update_record
;
2022-10-12 deposited with the CCDC.	2022-10-24 downloaded from the CCDC.
;
_cell_angle_alpha 90
_cell_angle_beta 110.076(4)
_cell_angle_gamma 90
_cell_formula_units_Z 8
_cell_length_a 24.0323(14)
_cell_length_b 11.9050(5)
_cell_length_c 39.489(2)
_cell_measurement_reflns_used 54991
_cell_measurement_temperature 170
_cell_measurement_theta_max 29.72
_cell_measurement_theta_min 2.32
_cell_volume 10611.5(10)
_computing_cell_refinement 'X-Area Recipe 1.36.0.0 (STOE, 2020)'
_computing_data_collection 'X-Area WinXpose 2.0.22.0 (STOE, 2016)'
_computing_data_reduction
;
X-Area Integrate 1.78.3.0 (STOE, 2020)
X-Area X-Red 1.65.2.0 (STOE, 2020)
;
_computing_molecular_graphics 'Olex2 1.3 (Dolomanov et al., 2009)'
_computing_publication_material 'Olex2 1.3 (Dolomanov et al., 2009)'
_computing_structure_refinement 'SHELXL 2018/3 (Sheldrick, 2015)'
_computing_structure_solution 'SHELXT 2014/5 (Sheldrick, 2014)'
_diffrn_ambient_temperature 170
_diffrn_detector 'image plate (34 cm diameter)'
_diffrn_detector_area_resol_mean 6.67
_diffrn_detector_type 'STOE Imaging Plate'
_diffrn_measured_fraction_theta_full 0.998
_diffrn_measured_fraction_theta_max 0.998
_diffrn_measurement_details
;
 215 frames, detector distance = 100 mm
;
_diffrn_measurement_device '2-circle diffractometer'
_diffrn_measurement_device_type 'STOE IPDS 2T'
_diffrn_measurement_method 'rotation method, \w scans'
_diffrn_radiation_collimation '0.5 mm diameter, monocapillary'
_diffrn_radiation_monochromator 'plane graphite'
_diffrn_radiation_polarisn_norm 0
_diffrn_radiation_probe x-ray
_diffrn_radiation_type MoK\a
_diffrn_radiation_wavelength 0.71073
_diffrn_reflns_av_R_equivalents 0.0792
_diffrn_reflns_av_unetI/netI 0.0473
_diffrn_reflns_Laue_measured_fraction_full 0.998
_diffrn_reflns_Laue_measured_fraction_max 0.998
_diffrn_reflns_limit_h_max 29
_diffrn_reflns_limit_h_min -29
_diffrn_reflns_limit_k_max 12
_diffrn_reflns_limit_k_min -14
_diffrn_reflns_limit_l_max 48
_diffrn_reflns_limit_l_min -48
_diffrn_reflns_number 41551
_diffrn_reflns_point_group_measured_fraction_full 0.998
_diffrn_reflns_point_group_measured_fraction_max 0.998
_diffrn_reflns_theta_full 25.242
_diffrn_reflns_theta_max 25.999
_diffrn_reflns_theta_min 2.331
_diffrn_source 'sealed X-ray tube, 12 x 0.4 mm long-fine focus'
_diffrn_source_current 30
_diffrn_source_power 1.500
_diffrn_source_type 'Incoatec I\ms'
_diffrn_source_voltage 50
_exptl_absorpt_coefficient_mu 1.197
_exptl_absorpt_correction_T_max 0.8243
_exptl_absorpt_correction_T_min 0.2531
_exptl_absorpt_correction_type integration
_exptl_absorpt_process_details
;
STOE X-Red32, absorption correction by Gaussian integration, analogous to
P. Coppens, "The Evaluation of Absorption and Extinction in Single-Crystal
Structure Analysis", published in
F. R. Ahmed (Editor), "Crystallographic Computing",
Munksgaard, Copenhagen (1970), 255 - 270
;
_exptl_crystal_colour colorless
_exptl_crystal_density_diffrn 1.399
_exptl_crystal_density_method 'not measured'
_exptl_crystal_description plate
_exptl_crystal_F_000 4496
_exptl_crystal_size_max 0.417
_exptl_crystal_size_mid 0.272
_exptl_crystal_size_min 0.171
_refine_diff_density_max 0.707
_refine_diff_density_min -1.077
_refine_diff_density_rms 0.126
_refine_ls_extinction_coef 0.00036(7)
_refine_ls_extinction_expression Fc^*^=kFc[1+0.001xFc^2^\l^3^/sin(2\q)]^-1/4^
_refine_ls_extinction_method 'SHELXL-2018/3 (Sheldrick 2018)'
_refine_ls_goodness_of_fit_ref 1.042
_refine_ls_hydrogen_treatment constr
_refine_ls_matrix_type full
_refine_ls_number_parameters 606
_refine_ls_number_reflns 10434
_refine_ls_number_restraints 47
_refine_ls_restrained_S_all 1.041
_refine_ls_R_factor_all 0.0625
_refine_ls_R_factor_gt 0.0555
_refine_ls_shift/su_max 0.001
_refine_ls_shift/su_mean 0.000
_refine_ls_structure_factor_coef Fsqd
_refine_ls_weighting_details 'w=1/[\s^2^(Fo^2^)+(0.1018P)^2^+34.2222P] where P=(Fo^2^+2Fc^2^)/3'
_refine_ls_weighting_scheme calc
_refine_ls_wR_factor_gt 0.1652
_refine_ls_wR_factor_ref 0.1754
_reflns_d_resolution_high 0.727
_reflns_d_resolution_low 8.728
_reflns_Friedel_coverage 0.000
_reflns_limit_h_max 32
_reflns_limit_h_min -32
_reflns_limit_k_max 13
_reflns_limit_k_min -16
_reflns_limit_l_max 54
_reflns_limit_l_min -54
_reflns_number_gt 8948
_reflns_number_total 10434
_reflns_threshold_expression 'I > 2\s(I)'
_cod_data_source_file d2dt02338e2.cif
_cod_data_source_block i2t2123
_cod_original_cell_volume 10611.4(10)
_cod_database_code 7711531
_shelx_shelxl_version_number 2018/3
_shelx_space_group_comment
;
The symmetry employed for this shelxl refinement is uniquely defined
by the following loop, which should always be used as a source of
symmetry information in preference to the above space-group names.
They are only intended as comments.
;
_olex2_refinement_description
;
1. Fixed Uiso
 At 1.2 times of:
  All C(H) groups, All C(H,H) groups
2. Restrained distances
 P2-F4 = P2-F6 = P2-F7 = P2-F8
 1.65 with sigma of 0.02
 F4-F6 \\sim F8-F7
 with sigma of 0.05
 P2-F4 \\sim P2-F6 \\sim P2-F7 \\sim P2-F8
 with sigma of 0.02
3. Uiso/Uaniso restraints and constraints
P2 \\sim F4 \\sim F6 \\sim F7 \\sim F8: within 2A with sigma of 0.04 and sigma
for terminal atoms of 0.08 within 2A
4. Rigid body (RIGU) restrains
 P2, F4, F6, F7, F8
 with sigma for 1-2 distances of 0.004 and sigma for 1-3 distances of 0.004
5. Others
 Fixed Sof: P007(0.9) F00A(0.9) F00H(0.9) F00K(0.9) F00X(0.9) P2(0.1) F4(0.1)
 F6(0.1) F7(0.1) F8(0.1)
6.a Ternary CH refined with riding coordinates:
 C00J(H00J)
6.b Secondary CH2 refined with riding coordinates:
 C00F(H00A,H00B), C00P(H00C,H00D)
6.c Aromatic/amide H refined with riding coordinates:
 C01G(H01G), C01R(H01R), C01T(H01T), C01U(H01U), C01S(H01S), C00O(H00O),
 C00Q(H00Q), C00R(H00R), C00S(H00S), C00T(H00T), C00U(H00U), C00V(H00V),
 C00W(H00W), C00Y(H00Y), C00Z(H00Z), C010(H010), C011(H011), C012(H012),
 C013(H013), C014(H014), C016(H016), C017(H017), C018(H018), C019(H019),
 C01A(H01A), C01B(H01B), C01C(H01C), C01D(H01D), C01E(H01E), C01F(H01F),
 C01H(H01H), C01I(H01I), C01J(H01J), C01K(H01K), C01L(H01L), C01M(H01M),
 C01N(H01N), C01O(H01O), C01P(H01P), C01Q(H01Q)
6.d Fitted hexagon refined as free rotating group:
 C00N(C01G,C01R,C01T,C01U,C01S)
;
_smtbx_masks_special_details
;
A solvent mask was calculated and 452 electrons were 
found in a volume of 1700\%A^3^ in 2 voids per unit cell. 
This is consistent with the presence of 
0.875[CH2Cl2], 0.5[CH2Cl2] per ASU (7 + 4 CH2Cl2 per unit cell)
which account for 462 electrons 
per unit cell.
;
_smtbx_masks_void_probe_radius 1.2
_smtbx_masks_void_truncation_radius 1.2
_olex2_exptl_crystal_mounting_method 'glass fibre, Fromblin oil'
_olex2_submission_special_instructions 'No special instructions were received'

loop_
_space_group_symop_operation_xyz
'x, y, z'
'-x, y, -z+1/2'
'x+1/2, y+1/2, z'
'-x+1/2, y+1/2, -z+1/2'
'-x, -y, -z'
'x, -y, z-1/2'
'-x+1/2, -y+1/2, -z'
'x+1/2, -y+1/2, z-1/2'

loop_
_atom_site_label
_atom_site_type_symbol
_atom_site_fract_x
_atom_site_fract_y
_atom_site_fract_z
_atom_site_U_iso_or_equiv
_atom_site_adp_type
_atom_site_occupancy
_atom_site_site_symmetry_order
_atom_site_calc_flag
_atom_site_refinement_flags_posn
_atom_site_refinement_flags_adp
_atom_site_refinement_flags_occupancy
_atom_site_disorder_assembly
_atom_site_disorder_group
I001 I 0.51907(2) 0.17567(3) 0.69990(2) 0.05589(14) Uani 1 1 d . . . . .
Cu02 Cu 0.55410(2) 0.28212(4) 0.65412(2) 0.03900(15) Uani 1 1 d . . . . .
P003 P 0.51286(4) 0.24458(8) 0.59406(3) 0.0345(2) Uani 1 1 d . . . . .
P004 P 0.47117(4) 0.47458(8) 0.60472(3) 0.0335(2) Uani 1 1 d . . . . .
P005 P 0.58341(4) 0.54396(9) 0.66881(3) 0.0354(2) Uani 1 1 d . . . . .
P006 P 0.65097(5) 0.33329(9) 0.67147(3) 0.0383(2) Uani 1 1 d . . . . .
P007 P 0.35191(19) 0.4128(4) 0.45226(14) 0.0518(12) Uani 0.9 1 d . . P A 1
F009 F 0.39021(14) 0.4651(3) 0.42980(8) 0.0624(8) Uani 1 1 d . . . A 1
F00A F 0.3780(3) 0.2927(3) 0.44957(14) 0.0922(15) Uani 0.9 1 d . . P A 1
F00C F 0.31465(19) 0.3588(4) 0.47471(14) 0.1023(15) Uani 1 1 d . . . A 1
C00D C 0.55555(18) 0.1852(3) 0.56804(11) 0.0386(8) Uani 1 1 d . . . . .
C00E C 0.69736(18) 0.2691(4) 0.64854(11) 0.0450(10) Uani 1 1 d . . . . .
C00F C 0.49777(17) 0.3884(3) 0.57562(10) 0.0353(8) Uani 1 1 d . . . . .
H00A H 0.533722 0.420722 0.573863 0.042 Uiso 1 1 calc R U . . .
H00B H 0.468252 0.386006 0.551616 0.042 Uiso 1 1 calc R U . . .
C00G C 0.60174(18) 0.5393(4) 0.71720(11) 0.0392(8) Uani 1 1 d . . . . .
F00H F 0.3227(3) 0.5299(4) 0.45279(18) 0.1000(16) Uani 0.9 1 d . . P A 1
C00I C 0.45780(17) 0.6140(3) 0.58537(11) 0.0390(8) Uani 1 1 d . . . . .
C00J C 0.51887(17) 0.4650(3) 0.64936(10) 0.0353(8) Uani 1 1 d . . . . .
H00J H 0.494864 0.471877 0.664922 0.042 Uiso 1 1 calc R U . . .
F00K F 0.4026(3) 0.4375(7) 0.48851(15) 0.103(2) Uani 0.9 1 d . . P A 1
C00L C 0.39975(17) 0.4221(3) 0.60219(11) 0.0392(8) Uani 1 1 d . . . . .
C00M C 0.5802(2) 0.6910(4) 0.65745(12) 0.0455(10) Uani 1 1 d . . . . .
C00N C 0.70232(13) 0.3394(3) 0.71824(7) 0.0513(11) Uani 1 1 d G . . . .
C01G C 0.68765(14) 0.2810(3) 0.74448(9) 0.0655(14) Uani 1 1 d G . . . .
H01G H 0.653185 0.238240 0.738043 0.079 Uiso 1 1 calc R U . . .
C01R C 0.72449(19) 0.2864(4) 0.78033(8) 0.090(2) Uani 1 1 d G . . . .
H01R H 0.714674 0.247360 0.797886 0.108 Uiso 1 1 calc R U . . .
C01T C 0.77600(18) 0.3503(4) 0.78995(7) 0.086(2) Uani 1 1 d G . . . .
H01T H 0.800647 0.353970 0.813936 0.103 Uiso 1 1 calc R U . . .
C01U C 0.79067(14) 0.4087(4) 0.76371(11) 0.087(2) Uani 1 1 d G . . . .
H01U H 0.825131 0.451460 0.770144 0.105 Uiso 1 1 calc R U . . .
C01S C 0.75383(15) 0.4033(3) 0.72786(9) 0.0683(15) Uani 1 1 d G . . . .
H01S H 0.763643 0.442341 0.710300 0.082 Uiso 1 1 calc R U . . .
C00O C 0.3320(2) 0.3357(5) 0.62729(17) 0.0600(13) Uani 1 1 d . . . . .
H00O H 0.324106 0.305433 0.646883 0.072 Uiso 1 1 calc R U . . .
C00P C 0.64403(18) 0.4833(4) 0.65762(11) 0.0420(9) Uani 1 1 d . . . . .
H00C H 0.680556 0.523029 0.670187 0.050 Uiso 1 1 calc R U . . .
H00D H 0.636218 0.489275 0.631901 0.050 Uiso 1 1 calc R U . . .
C00Q C 0.6483(2) 0.6073(4) 0.73823(13) 0.0539(11) Uani 1 1 d . . . . .
H00Q H 0.668653 0.652941 0.727325 0.065 Uiso 1 1 calc R U . . .
C00R C 0.6958(2) 0.1533(4) 0.64659(13) 0.0537(11) Uani 1 1 d . . . . .
H00R H 0.670971 0.113486 0.655892 0.064 Uiso 1 1 calc R U . . .
C00S C 0.7336(2) 0.3284(5) 0.63388(15) 0.0580(13) Uani 1 1 d . . . . .
H00S H 0.734942 0.406398 0.634845 0.070 Uiso 1 1 calc R U . . .
C00T C 0.3879(2) 0.3771(4) 0.63175(13) 0.0488(10) Uani 1 1 d . . . . .
H00T H 0.417535 0.374973 0.654303 0.059 Uiso 1 1 calc R U . . .
C00U C 0.4329(2) 0.6919(4) 0.60239(14) 0.0505(11) Uani 1 1 d . . . . .
H00U H 0.423813 0.671074 0.622592 0.061 Uiso 1 1 calc R U . . .
C00V C 0.4355(2) 0.8309(4) 0.55896(15) 0.0551(12) Uani 1 1 d . . . . .
H00V H 0.427136 0.903309 0.549728 0.066 Uiso 1 1 calc R U . . .
C00W C 0.6010(2) 0.7318(4) 0.63080(13) 0.0534(11) Uani 1 1 d . . . . .
H00W H 0.618543 0.683553 0.618894 0.064 Uiso 1 1 calc R U . . .
F00X F 0.3016(3) 0.3853(6) 0.41485(16) 0.1049(19) Uani 0.9 1 d . . P A 1
C00Y C 0.4611(2) 0.7551(4) 0.54287(14) 0.0561(12) Uani 1 1 d . . . . .
H00Y H 0.471187 0.776750 0.523088 0.067 Uiso 1 1 calc R U . . .
C00Z C 0.4724(2) 0.6454(4) 0.55587(12) 0.0479(10) Uani 1 1 d . . . . .
H00Z H 0.489553 0.593846 0.544722 0.058 Uiso 1 1 calc R U . . .
C010 C 0.3549(2) 0.4241(4) 0.56852(13) 0.0524(11) Uani 1 1 d . . . . .
H010 H 0.362034 0.454260 0.548679 0.063 Uiso 1 1 calc R U . . .
C011 C 0.60051(19) 0.2467(4) 0.56168(12) 0.0444(9) Uani 1 1 d . . . . .
H011 H 0.606418 0.321556 0.568696 0.053 Uiso 1 1 calc R U . . .
C012 C 0.3534(2) 0.1350(4) 0.52321(15) 0.0578(13) Uani 1 1 d . . . . .
H012 H 0.332926 0.138652 0.498520 0.069 Uiso 1 1 calc R U . . .
C013 C 0.5728(2) 0.4704(4) 0.73357(12) 0.0493(10) Uani 1 1 d . . . . .
H013 H 0.542344 0.424040 0.719643 0.059 Uiso 1 1 calc R U . . .
C014 C 0.4219(2) 0.7998(4) 0.58912(16) 0.0599(13) Uani 1 1 d . . . . .
H014 H 0.405268 0.851886 0.600399 0.072 Uiso 1 1 calc R U . . .
C015 C 0.44045(18) 0.1768(3) 0.57463(11) 0.0390(8) Uani 1 1 d . . . . .
C016 C 0.5477(2) 0.0734(4) 0.55710(13) 0.0483(10) Uani 1 1 d . . . . .
H016 H 0.517856 0.031179 0.560950 0.058 Uiso 1 1 calc R U . . .
C017 C 0.5952(3) 0.8453(5) 0.62240(16) 0.0684(16) Uani 1 1 d . . . . .
H017 H 0.607927 0.872675 0.604234 0.082 Uiso 1 1 calc R U . . .
C018 C 0.2877(2) 0.3393(5) 0.59379(18) 0.0627(14) Uani 1 1 d . . . . .
H018 H 0.249934 0.313377 0.591022 0.075 Uiso 1 1 calc R U . . .
C019 C 0.5844(2) 0.0241(4) 0.54031(14) 0.0554(12) Uani 1 1 d . . . . .
H019 H 0.578977 -0.050691 0.533068 0.066 Uiso 1 1 calc R U . . .
C01A C 0.4098(2) 0.1802(4) 0.53750(13) 0.0471(10) Uani 1 1 d . . . . .
H01A H 0.427385 0.213047 0.522301 0.057 Uiso 1 1 calc R U . . .
C01B C 0.2997(2) 0.3810(5) 0.56488(17) 0.0663(15) Uani 1 1 d . . . . .
H01B H 0.270228 0.380382 0.542272 0.080 Uiso 1 1 calc R U . . .
C01C C 0.3277(2) 0.0850(4) 0.54549(17) 0.0620(14) Uani 1 1 d . . . . .
H01C H 0.289916 0.054428 0.535843 0.074 Uiso 1 1 calc R U . . .
C01D C 0.5709(3) 0.9177(4) 0.64050(16) 0.0682(16) Uani 1 1 d . . . . .
H01D H 0.567572 0.993675 0.634702 0.082 Uiso 1 1 calc R U . . .
C01E C 0.4148(2) 0.1242(4) 0.59683(13) 0.0469(10) Uani 1 1 d . . . . .
H01E H 0.435520 0.118497 0.621439 0.056 Uiso 1 1 calc R U . . .
C01F C 0.5557(2) 0.7656(4) 0.67598(15) 0.0571(12) Uani 1 1 d . . . . .
H01F H 0.542296 0.739712 0.694046 0.068 Uiso 1 1 calc R U . . .
C01H C 0.6282(2) 0.0862(4) 0.53461(13) 0.0541(11) Uani 1 1 d . . . . .
H01H H 0.652700 0.053292 0.523604 0.065 Uiso 1 1 calc R U . . .
C01I C 0.6333(3) 0.5396(5) 0.79144(13) 0.0649(14) Uani 1 1 d . . . . .
H01I H 0.642912 0.541665 0.816340 0.078 Uiso 1 1 calc R U . . .
C01J C 0.7311(3) 0.0955(5) 0.63076(14) 0.0649(14) Uani 1 1 d . . . . .
H01J H 0.730318 0.017422 0.629702 0.078 Uiso 1 1 calc R U . . .
C01K C 0.3578(2) 0.0798(4) 0.58224(17) 0.0586(13) Uani 1 1 d . . . . .
H01K H 0.340029 0.046690 0.597263 0.070 Uiso 1 1 calc R U . . .
C01L C 0.6364(2) 0.1967(5) 0.54498(14) 0.0530(11) Uani 1 1 d . . . . .
H01L H 0.666111 0.238270 0.540793 0.064 Uiso 1 1 calc R U . . .
C01M C 0.7680(2) 0.2691(6) 0.61775(17) 0.0712(16) Uani 1 1 d . . . . .
H01M H 0.791727 0.308205 0.607508 0.085 Uiso 1 1 calc R U . . .
C01N C 0.6637(2) 0.6062(5) 0.77533(13) 0.0625(14) Uani 1 1 d . . . . .
H01N H 0.694866 0.650753 0.789437 0.075 Uiso 1 1 calc R U . . .
C01O C 0.5888(2) 0.4697(5) 0.77096(13) 0.0605(13) Uani 1 1 d . . . . .
H01O H 0.569475 0.422313 0.782061 0.073 Uiso 1 1 calc R U . . .
C01P C 0.5517(3) 0.8784(4) 0.66699(17) 0.0659(15) Uani 1 1 d . . . . .
H01P H 0.535539 0.928255 0.679231 0.079 Uiso 1 1 calc R U . . .
C01Q C 0.7671(2) 0.1551(6) 0.61679(16) 0.0690(16) Uani 1 1 d . . . . .
H01Q H 0.791224 0.117046 0.606553 0.083 Uiso 1 1 calc R U . . .
P2 P 0.3534(19) 0.407(3) 0.4557(13) 0.055(13) Uiso 0.1 1 d D U P B 2
F4 F 0.327(3) 0.307(4) 0.4261(14) 0.127(18) Uani 0.1 1 d D U P B 2
F6 F 0.371(3) 0.528(3) 0.4767(12) 0.089(11) Uani 0.1 1 d D U P B 2
F7 F 0.2918(12) 0.446(4) 0.4249(10) 0.065(10) Uani 0.1 1 d D U P B 2
F8 F 0.4192(12) 0.390(4) 0.4856(12) 0.072(14) Uani 0.1 1 d D U P B 2

loop_
_atom_site_aniso_label
_atom_site_aniso_U_11
_atom_site_aniso_U_22
_atom_site_aniso_U_33
_atom_site_aniso_U_23
_atom_site_aniso_U_13
_atom_site_aniso_U_12
I001 0.0749(3) 0.0513(2) 0.0454(2) 0.00042(12) 0.02565(16) -0.01136(14)
Cu02 0.0384(3) 0.0423(3) 0.0333(3) -0.00034(19) 0.0084(2) -0.0020(2)
P003 0.0355(5) 0.0337(5) 0.0318(5) -0.0029(4) 0.0086(4) -0.0004(4)
P004 0.0314(5) 0.0333(5) 0.0319(5) -0.0015(4) 0.0058(4) 0.0012(4)
P005 0.0353(5) 0.0345(5) 0.0322(5) -0.0023(4) 0.0060(4) -0.0015(4)
P006 0.0341(5) 0.0418(6) 0.0347(5) -0.0007(4) 0.0061(4) 0.0040(4)
P007 0.0508(16) 0.0579(16) 0.0492(14) 0.0089(10) 0.0203(9) -0.0020(7)
F009 0.0677(18) 0.0656(19) 0.0601(17) 0.0022(14) 0.0300(15) -0.0151(15)
F00A 0.138(4) 0.055(2) 0.111(4) 0.021(2) 0.079(3) 0.021(2)
F00C 0.094(3) 0.111(3) 0.132(4) 0.047(3) 0.078(3) 0.015(2)
C00D 0.039(2) 0.039(2) 0.0347(19) -0.0009(15) 0.0089(16) 0.0043(16)
C00E 0.035(2) 0.056(3) 0.036(2) -0.0063(18) 0.0029(16) 0.0066(18)
C00F 0.0346(18) 0.0364(19) 0.0323(18) 0.0004(15) 0.0081(15) 0.0022(15)
C00G 0.0368(19) 0.042(2) 0.0342(19) -0.0046(16) 0.0064(16) 0.0017(16)
F00H 0.131(4) 0.072(3) 0.129(4) 0.025(3) 0.085(4) 0.029(3)
C00I 0.0337(18) 0.037(2) 0.040(2) -0.0006(16) 0.0038(16) 0.0013(15)
C00J 0.0352(18) 0.0338(19) 0.0329(18) -0.0002(14) 0.0067(15) -0.0002(15)
F00K 0.098(4) 0.143(7) 0.051(2) 0.005(3) 0.004(3) -0.012(4)
C00L 0.0357(19) 0.037(2) 0.042(2) -0.0057(16) 0.0102(16) 0.0015(16)
C00M 0.048(2) 0.039(2) 0.040(2) -0.0029(17) 0.0017(18) -0.0056(18)
C00N 0.045(2) 0.061(3) 0.041(2) -0.001(2) 0.0065(19) 0.018(2)
C01G 0.054(3) 0.090(4) 0.047(3) 0.011(3) 0.011(2) 0.015(3)
C01R 0.088(5) 0.134(7) 0.041(3) 0.010(3) 0.014(3) 0.044(5)
C01T 0.069(4) 0.119(6) 0.047(3) -0.016(3) -0.008(3) 0.040(4)
C01U 0.063(4) 0.099(5) 0.071(4) -0.017(4) -0.015(3) 0.012(3)
C01S 0.047(3) 0.085(4) 0.057(3) -0.005(3) -0.004(2) -0.002(3)
C00O 0.054(3) 0.059(3) 0.077(4) -0.008(3) 0.036(3) -0.009(2)
C00P 0.039(2) 0.044(2) 0.039(2) -0.0011(17) 0.0090(17) -0.0023(17)
C00Q 0.055(3) 0.057(3) 0.041(2) -0.004(2) 0.006(2) -0.013(2)
C00R 0.056(3) 0.056(3) 0.046(2) -0.003(2) 0.012(2) 0.010(2)
C00S 0.044(2) 0.067(3) 0.064(3) -0.015(2) 0.021(2) -0.008(2)
C00T 0.046(2) 0.057(3) 0.047(2) -0.008(2) 0.0205(19) -0.006(2)
C00U 0.056(3) 0.044(2) 0.050(3) 0.0012(19) 0.016(2) 0.007(2)
C00V 0.051(3) 0.039(2) 0.062(3) 0.010(2) 0.003(2) 0.0054(19)
C00W 0.066(3) 0.048(3) 0.041(2) 0.0005(19) 0.010(2) -0.007(2)
F00X 0.083(4) 0.108(5) 0.092(4) 0.009(3) -0.011(3) -0.037(3)
C00Y 0.059(3) 0.051(3) 0.050(3) 0.014(2) 0.009(2) 0.002(2)
C00Z 0.052(2) 0.044(2) 0.044(2) 0.0021(18) 0.0106(19) 0.004(2)
C010 0.043(2) 0.060(3) 0.047(2) 0.000(2) 0.0066(19) -0.002(2)
C011 0.045(2) 0.042(2) 0.046(2) -0.0044(18) 0.0149(19) 0.0035(18)
C012 0.044(2) 0.050(3) 0.064(3) -0.011(2) -0.002(2) 0.002(2)
C013 0.049(2) 0.061(3) 0.037(2) -0.0059(19) 0.0119(18) -0.010(2)
C014 0.059(3) 0.043(3) 0.071(3) -0.003(2) 0.014(3) 0.012(2)
C015 0.037(2) 0.036(2) 0.040(2) -0.0064(16) 0.0093(16) 0.0017(16)
C016 0.053(2) 0.040(2) 0.053(3) -0.0037(19) 0.019(2) -0.0010(19)
C017 0.084(4) 0.053(3) 0.053(3) 0.013(2) 0.004(3) -0.012(3)
C018 0.041(2) 0.054(3) 0.096(4) -0.020(3) 0.027(3) -0.011(2)
C019 0.065(3) 0.044(2) 0.059(3) -0.009(2) 0.025(2) 0.007(2)
C01A 0.043(2) 0.044(2) 0.046(2) -0.0046(18) 0.0042(18) 0.0006(18)
C01B 0.039(2) 0.077(4) 0.071(4) -0.011(3) 0.003(2) -0.008(2)
C01C 0.035(2) 0.048(3) 0.093(4) -0.022(3) 0.010(2) -0.002(2)
C01D 0.071(3) 0.037(2) 0.070(3) 0.004(2) -0.009(3) 0.001(2)
C01E 0.050(2) 0.041(2) 0.052(2) -0.0095(19) 0.020(2) -0.0033(19)
C01F 0.056(3) 0.045(3) 0.066(3) -0.005(2) 0.015(2) 0.005(2)
C01H 0.056(3) 0.058(3) 0.053(3) -0.005(2) 0.025(2) 0.011(2)
C01I 0.070(3) 0.086(4) 0.033(2) -0.008(2) 0.010(2) -0.011(3)
C01J 0.065(3) 0.069(4) 0.054(3) -0.007(2) 0.013(3) 0.024(3)
C01K 0.054(3) 0.047(3) 0.084(4) -0.013(2) 0.035(3) -0.011(2)
C01L 0.050(3) 0.061(3) 0.053(3) -0.003(2) 0.024(2) 0.000(2)
C01M 0.047(3) 0.099(5) 0.072(4) -0.020(3) 0.026(3) -0.002(3)
C01N 0.064(3) 0.071(3) 0.038(2) -0.008(2) -0.001(2) -0.020(3)
C01O 0.063(3) 0.079(4) 0.039(2) 0.001(2) 0.017(2) -0.013(3)
C01P 0.066(3) 0.039(3) 0.080(4) -0.006(2) 0.010(3) 0.007(2)
C01Q 0.053(3) 0.095(5) 0.056(3) -0.018(3) 0.015(2) 0.023(3)
F4 0.12(3) 0.09(3) 0.14(4) 0.02(3) 0.02(3) 0.02(3)
F6 0.15(3) 0.08(2) 0.06(2) -0.014(18) 0.07(2) 0.01(2)
F7 0.045(15) 0.07(2) 0.09(2) 0.05(2) 0.037(16) 0.022(16)
F8 0.027(13) 0.11(3) 0.08(2) 0.07(2) 0.012(14) 0.018(16)

loop_
_atom_type_symbol
_atom_type_description
_atom_type_scat_dispersion_real
_atom_type_scat_dispersion_imag
_atom_type_scat_source
C C 0.0033 0.0016 'International Tables Vol C Tables 4.2.6.8 and 6.1.1.4'
H H 0.0000 0.0000 'International Tables Vol C Tables 4.2.6.8 and 6.1.1.4'
Cu Cu 0.3201 1.2651 'International Tables Vol C Tables 4.2.6.8 and 6.1.1.4'
F F 0.0171 0.0103 'International Tables Vol C Tables 4.2.6.8 and 6.1.1.4'
I I -0.4742 1.8119 'International Tables Vol C Tables 4.2.6.8 and 6.1.1.4'
P P 0.1023 0.0942 'International Tables Vol C Tables 4.2.6.8 and 6.1.1.4'

loop_
_exptl_crystal_face_index_h
_exptl_crystal_face_index_k
_exptl_crystal_face_index_l
_exptl_crystal_face_perp_dist
-9 15 2 3.5970
-30 -27 -2 0.8303
30 2 -21 1.9134
1 4 6 0.7210
-5 -6 -3 0.4047

loop_
_geom_angle_atom_site_label_1
_geom_angle_atom_site_label_2
_geom_angle_atom_site_label_3
_geom_angle
_geom_angle_site_symmetry_1
_geom_angle_site_symmetry_3
_geom_angle_publ_flag
P003 Cu02 I001 120.27(3) . . ?
P003 Cu02 C00J 94.78(10) . . ?
P006 Cu02 I001 117.93(3) . . ?
P006 Cu02 P003 113.62(4) . . ?
P006 Cu02 C00J 94.61(10) . . ?
C00J Cu02 I001 108.71(10) . . ?
C00D P003 Cu02 122.28(14) . . ?
C00D P003 C00F 102.10(19) . . ?
C00D P003 C015 103.32(19) . . ?
C00F P003 Cu02 100.65(13) . . ?
C015 P003 Cu02 122.26(15) . . ?
C015 P003 C00F 102.35(18) . . ?
C00I P004 C00F 107.57(19) . . ?
C00J P004 C00F 110.55(18) . . ?
C00J P004 C00I 116.49(18) . . ?
C00J P004 C00L 108.5(2) . . ?
C00L P004 C00F 107.81(19) . . ?
C00L P004 C00I 105.53(19) . . ?
C00G P005 C00P 108.72(19) . . ?
C00J P005 C00G 107.8(2) . . ?
C00J P005 C00M 117.1(2) . . ?
C00J P005 C00P 110.19(19) . . ?
C00M P005 C00G 105.5(2) . . ?
C00M P005 C00P 107.2(2) . . ?
C00E P006 Cu02 118.33(15) . . ?
C00E P006 C00N 101.60(17) . . ?
C00E P006 C00P 105.3(2) . . ?
C00N P006 Cu02 125.36(12) . . ?
C00N P006 C00P 102.67(18) . . ?
C00P P006 Cu02 100.94(14) . . ?
F00A P007 F009 89.9(4) . . ?
F00A P007 F00C 89.1(4) . . ?
F00A P007 F00X 86.8(4) . . ?
F00C P007 F009 178.9(4) . . ?
F00H P007 F009 90.4(3) . . ?
F00H P007 F00A 176.4(5) . . ?
F00H P007 F00C 90.7(4) . . ?
F00H P007 F00X 89.7(4) . . ?
F00K P007 F009 91.0(4) . . ?
F00K P007 F00A 91.7(4) . . ?
F00K P007 F00C 88.7(5) . . ?
F00K P007 F00H 91.9(4) . . ?
F00K P007 F00X 178.2(6) . . ?
F00X P007 F009 87.9(4) . . ?
F00X P007 F00C 92.3(4) . . ?
C011 C00D P003 121.1(3) . . ?
C016 C00D P003 120.2(3) . . ?
C016 C00D C011 118.4(4) . . ?
C00R C00E P006 115.8(4) . . ?
C00R C00E C00S 119.5(5) . . ?
C00S C00E P006 124.7(4) . . ?
P003 C00F H00A 109.7 . . ?
P003 C00F H00B 109.7 . . ?
P004 C00F P003 109.8(2) . . ?
P004 C00F H00A 109.7 . . ?
P004 C00F H00B 109.7 . . ?
H00A C00F H00B 108.2 . . ?
C00Q C00G P005 117.7(3) . . ?
C013 C00G P005 122.5(3) . . ?
C013 C00G C00Q 119.8(4) . . ?
C00U C00I P004 116.7(3) . . ?
C00Z C00I P004 123.1(3) . . ?
C00Z C00I C00U 120.2(4) . . ?
Cu02 C00J H00J 107.7 . . ?
P004 C00J Cu02 103.76(18) . . ?
P004 C00J P005 125.7(2) . . ?
P004 C00J H00J 107.7 . . ?
P005 C00J Cu02 102.97(17) . . ?
P005 C00J H00J 107.7 . . ?
C00T C00L P004 123.4(3) . . ?
C010 C00L P004 117.3(3) . . ?
C010 C00L C00T 119.3(4) . . ?
C00W C00M P005 121.9(4) . . ?
C00W C00M C01F 119.7(5) . . ?
C01F C00M P005 118.4(4) . . ?
C01G C00N P006 118.35(19) . . ?
C01G C00N C01S 120.0 . . ?
C01S C00N P006 121.61(19) . . ?
C00N C01G H01G 120.0 . . ?
C00N C01G C01R 120.0 . . ?
C01R C01G H01G 120.0 . . ?
C01G C01R H01R 120.0 . . ?
C01T C01R C01G 120.0 . . ?
C01T C01R H01R 120.0 . . ?
C01R C01T H01T 120.0 . . ?
C01R C01T C01U 120.0 . . ?
C01U C01T H01T 120.0 . . ?
C01T C01U H01U 120.0 . . ?
C01S C01U C01T 120.0 . . ?
C01S C01U H01U 120.0 . . ?
C00N C01S H01S 120.0 . . ?
C01U C01S C00N 120.0 . . ?
C01U C01S H01S 120.0 . . ?
C00T C00O H00O 119.9 . . ?
C018 C00O H00O 119.9 . . ?
C018 C00O C00T 120.3(5) . . ?
P005 C00P P006 108.0(2) . . ?
P005 C00P H00C 110.1 . . ?
P005 C00P H00D 110.1 . . ?
P006 C00P H00C 110.1 . . ?
P006 C00P H00D 110.1 . . ?
H00C C00P H00D 108.4 . . ?
C00G C00Q H00Q 120.2 . . ?
C01N C00Q C00G 119.5(5) . . ?
C01N C00Q H00Q 120.2 . . ?
C00E C00R H00R 119.8 . . ?
C00E C00R C01J 120.5(5) . . ?
C01J C00R H00R 119.8 . . ?
C00E C00S H00S 120.4 . . ?
C00E C00S C01M 119.1(6) . . ?
C01M C00S H00S 120.4 . . ?
C00L C00T H00T 120.1 . . ?
C00O C00T C00L 119.7(5) . . ?
C00O C00T H00T 120.1 . . ?
C00I C00U H00U 120.2 . . ?
C014 C00U C00I 119.6(5) . . ?
C014 C00U H00U 120.2 . . ?
C00Y C00V H00V 120.1 . . ?
C00Y C00V C014 119.9(5) . . ?
C014 C00V H00V 120.1 . . ?
C00M C00W H00W 120.5 . . ?
C017 C00W C00M 119.1(5) . . ?
C017 C00W H00W 120.5 . . ?
C00V C00Y H00Y 119.7 . . ?
C00V C00Y C00Z 120.6(5) . . ?
C00Z C00Y H00Y 119.7 . . ?
C00I C00Z C00Y 119.4(5) . . ?
C00I C00Z H00Z 120.3 . . ?
C00Y C00Z H00Z 120.3 . . ?
C00L C010 H010 120.2 . . ?
C01B C010 C00L 119.5(5) . . ?
C01B C010 H010 120.2 . . ?
C00D C011 H011 119.8 . . ?
C01L C011 C00D 120.4(4) . . ?
C01L C011 H011 119.8 . . ?
C01A C012 H012 120.0 . . ?
C01C C012 H012 120.0 . . ?
C01C C012 C01A 120.0(5) . . ?
C00G C013 H013 119.9 . . ?
C00G C013 C01O 120.2(4) . . ?
C01O C013 H013 119.9 . . ?
C00U C014 C00V 120.3(5) . . ?
C00U C014 H014 119.9 . . ?
C00V C014 H014 119.9 . . ?
C01A C015 P003 120.6(4) . . ?
C01E C015 P003 120.0(3) . . ?
C01E C015 C01A 119.3(4) . . ?
C00D C016 H016 119.8 . . ?
C00D C016 C019 120.5(4) . . ?
C019 C016 H016 119.8 . . ?
C00W C017 H017 119.6 . . ?
C01D C017 C00W 120.9(6) . . ?
C01D C017 H017 119.6 . . ?
C00O C018 H018 120.1 . . ?
C01B C018 C00O 119.9(5) . . ?
C01B C018 H018 120.1 . . ?
C016 C019 H019 120.1 . . ?
C01H C019 C016 119.7(5) . . ?
C01H C019 H019 120.1 . . ?
C012 C01A C015 120.3(5) . . ?
C012 C01A H01A 119.8 . . ?
C015 C01A H01A 119.8 . . ?
C010 C01B H01B 119.4 . . ?
C018 C01B C010 121.2(5) . . ?
C018 C01B H01B 119.4 . . ?
C012 C01C H01C 119.9 . . ?
C012 C01C C01K 120.2(4) . . ?
C01K C01C H01C 119.9 . . ?
C017 C01D H01D 120.0 . . ?
C01P C01D C017 120.1(5) . . ?
C01P C01D H01D 120.0 . . ?
C015 C01E H01E 120.1 . . ?
C015 C01E C01K 119.9(5) . . ?
C01K C01E H01E 120.1 . . ?
C00M C01F H01F 120.5 . . ?
C01P C01F C00M 119.1(5) . . ?
C01P C01F H01F 120.5 . . ?
C019 C01H H01H 119.7 . . ?
C019 C01H C01L 120.6(4) . . ?
C01L C01H H01H 119.7 . . ?
C01N C01I H01I 119.8 . . ?
C01N C01I C01O 120.4(5) . . ?
C01O C01I H01I 119.8 . . ?
C00R C01J H01J 120.4 . . ?
C01Q C01J C00R 119.3(6) . . ?
C01Q C01J H01J 120.4 . . ?
C01C C01K C01E 120.2(5) . . ?
C01C C01K H01K 119.9 . . ?
C01E C01K H01K 119.9 . . ?
C011 C01L H01L 119.8 . . ?
C01H C01L C011 120.4(5) . . ?
C01H C01L H01L 119.8 . . ?
C00S C01M H01M 119.6 . . ?
C01Q C01M C00S 120.9(6) . . ?
C01Q C01M H01M 119.6 . . ?
C00Q C01N H01N 119.9 . . ?
C01I C01N C00Q 120.3(5) . . ?
C01I C01N H01N 119.9 . . ?
C013 C01O H01O 120.2 . . ?
C01I C01O C013 119.7(5) . . ?
C01I C01O H01O 120.2 . . ?
C01D C01P C01F 121.2(6) . . ?
C01D C01P H01P 119.4 . . ?
C01F C01P H01P 119.4 . . ?
C01J C01Q H01Q 119.6 . . ?
C01M C01Q C01J 120.7(5) . . ?
C01M C01Q H01Q 119.6 . . ?
F4 P2 F6 165(4) . . ?
F7 P2 F4 69(2) . . ?
F7 P2 F6 98(3) . . ?
F7 P2 F8 170(4) . . ?
F8 P2 F4 118(4) . . ?
F8 P2 F6 74(3) . . ?

loop_
_geom_bond_atom_site_label_1
_geom_bond_atom_site_label_2
_geom_bond_distance
_geom_bond_site_symmetry_2
_geom_bond_publ_flag
I001 Cu02 2.5743(6) . ?
Cu02 P003 2.2792(11) . ?
Cu02 P006 2.2727(12) . ?
Cu02 C00J 2.321(4) . ?
P003 C00D 1.825(4) . ?
P003 C00F 1.847(4) . ?
P003 C015 1.831(4) . ?
P004 C00F 1.813(4) . ?
P004 C00I 1.810(4) . ?
P004 C00J 1.746(4) . ?
P004 C00L 1.797(4) . ?
P005 C00G 1.809(4) . ?
P005 C00J 1.750(4) . ?
P005 C00M 1.802(5) . ?
P005 C00P 1.811(4) . ?
P006 C00E 1.828(5) . ?
P006 C00N 1.837(3) . ?
P006 C00P 1.859(5) . ?
P007 F009 1.607(7) . ?
P007 F00A 1.579(6) . ?
P007 F00C 1.595(8) . ?
P007 F00H 1.565(6) . ?
P007 F00K 1.557(6) . ?
P007 F00X 1.589(6) . ?
C00D C011 1.398(6) . ?
C00D C016 1.391(6) . ?
C00E C00R 1.380(7) . ?
C00E C00S 1.392(7) . ?
C00F H00A 0.9700 . ?
C00F H00B 0.9700 . ?
C00G C00Q 1.400(6) . ?
C00G C013 1.373(6) . ?
C00I C00U 1.394(6) . ?
C00I C00Z 1.378(6) . ?
C00J H00J 0.9800 . ?
C00L C00T 1.399(6) . ?
C00L C010 1.395(6) . ?
C00M C00W 1.399(7) . ?
C00M C01F 1.403(7) . ?
C00N C01G 1.3900 . ?
C00N C01S 1.3900 . ?
C01G H01G 0.9300 . ?
C01G C01R 1.3900 . ?
C01R H01R 0.9300 . ?
C01R C01T 1.3900 . ?
C01T H01T 0.9300 . ?
C01T C01U 1.3900 . ?
C01U H01U 0.9300 . ?
C01U C01S 1.3900 . ?
C01S H01S 0.9300 . ?
C00O H00O 0.9300 . ?
C00O C00T 1.385(7) . ?
C00O C018 1.384(9) . ?
C00P H00C 0.9700 . ?
C00P H00D 0.9700 . ?
C00Q H00Q 0.9300 . ?
C00Q C01N 1.382(7) . ?
C00R H00R 0.9300 . ?
C00R C01J 1.397(7) . ?
C00S H00S 0.9300 . ?
C00S C01M 1.395(8) . ?
C00T H00T 0.9300 . ?
C00U H00U 0.9300 . ?
C00U C014 1.378(7) . ?
C00V H00V 0.9300 . ?
C00V C00Y 1.367(8) . ?
C00V C014 1.390(8) . ?
C00W H00W 0.9300 . ?
C00W C017 1.387(7) . ?
C00Y H00Y 0.9300 . ?
C00Y C00Z 1.395(7) . ?
C00Z H00Z 0.9300 . ?
C010 H010 0.9300 . ?
C010 C01B 1.382(7) . ?
C011 H011 0.9300 . ?
C011 C01L 1.386(6) . ?
C012 H012 0.9300 . ?
C012 C01A 1.387(7) . ?
C012 C01C 1.372(9) . ?
C013 H013 0.9300 . ?
C013 C01O 1.392(6) . ?
C014 H014 0.9300 . ?
C015 C01A 1.397(6) . ?
C015 C01E 1.382(6) . ?
C016 H016 0.9300 . ?
C016 C019 1.402(7) . ?
C017 H017 0.9300 . ?
C017 C01D 1.371(9) . ?
C018 H018 0.9300 . ?
C018 C01B 1.363(9) . ?
C019 H019 0.9300 . ?
C019 C01H 1.367(7) . ?
C01A H01A 0.9300 . ?
C01B H01B 0.9300 . ?
C01C H01C 0.9300 . ?
C01C C01K 1.383(8) . ?
C01D H01D 0.9300 . ?
C01D C01P 1.364(9) . ?
C01E H01E 0.9300 . ?
C01E C01K 1.395(7) . ?
C01F H01F 0.9300 . ?
C01F C01P 1.383(7) . ?
C01H H01H 0.9300 . ?
C01H C01L 1.371(7) . ?
C01I H01I 0.9300 . ?
C01I C01N 1.374(8) . ?
C01I C01O 1.378(8) . ?
C01J H01J 0.9300 . ?
C01J C01Q 1.373(9) . ?
C01K H01K 0.9300 . ?
C01L H01L 0.9300 . ?
C01M H01M 0.9300 . ?
C01M C01Q 1.357(9) . ?
C01N H01N 0.9300 . ?
C01O H01O 0.9300 . ?
C01P H01P 0.9300 . ?
C01Q H01Q 0.9300 . ?
P2 F4 1.635(14) . ?
P2 F6 1.638(14) . ?
P2 F7 1.629(13) . ?
P2 F8 1.630(14) . ?

loop_
_geom_torsion_atom_site_label_1
_geom_torsion_atom_site_label_2
_geom_torsion_atom_site_label_3
_geom_torsion_atom_site_label_4
_geom_torsion
_geom_torsion_site_symmetry_1
_geom_torsion_site_symmetry_2
_geom_torsion_site_symmetry_3
_geom_torsion_site_symmetry_4
_geom_torsion_publ_flag
Cu02 P003 C00D C011 -67.4(4) . . . . ?
Cu02 P003 C00D C016 106.4(3) . . . . ?
Cu02 P003 C00F P004 -39.7(2) . . . . ?
Cu02 P003 C015 C01A 163.8(3) . . . . ?
Cu02 P003 C015 C01E -14.4(4) . . . . ?
Cu02 P006 C00E C00R -51.2(4) . . . . ?
Cu02 P006 C00E C00S 129.8(4) . . . . ?
Cu02 P006 C00N C01G 18.7(3) . . . . ?
Cu02 P006 C00N C01S -159.30(18) . . . . ?
Cu02 P006 C00P P005 41.0(2) . . . . ?
P003 C00D C011 C01L 173.6(4) . . . . ?
P003 C00D C016 C019 -173.6(4) . . . . ?
P003 C015 C01A C012 -175.8(4) . . . . ?
P003 C015 C01E C01K 175.3(4) . . . . ?
P004 C00I C00U C014 179.7(4) . . . . ?
P004 C00I C00Z C00Y -179.3(4) . . . . ?
P004 C00L C00T C00O -178.3(4) . . . . ?
P004 C00L C010 C01B 177.7(4) . . . . ?
P005 C00G C00Q C01N -180.0(4) . . . . ?
P005 C00G C013 C01O 179.8(4) . . . . ?
P005 C00M C00W C017 177.6(4) . . . . ?
P005 C00M C01F C01P -178.6(4) . . . . ?
P006 C00E C00R C01J -177.7(4) . . . . ?
P006 C00E C00S C01M 178.6(4) . . . . ?
P006 C00N C01G C01R -178.0(3) . . . . ?
P006 C00N C01S C01U 177.9(3) . . . . ?
C00D P003 C00F P004 -166.3(2) . . . . ?
C00D P003 C015 C01A -53.3(4) . . . . ?
C00D P003 C015 C01E 128.6(3) . . . . ?
C00D C011 C01L C01H -0.2(7) . . . . ?
C00D C016 C019 C01H -0.1(8) . . . . ?
C00E P006 C00N C01G -119.0(3) . . . . ?
C00E P006 C00N C01S 63.0(3) . . . . ?
C00E P006 C00P P005 164.6(2) . . . . ?
C00E C00R C01J C01Q -0.7(8) . . . . ?
C00E C00S C01M C01Q -1.2(9) . . . . ?
C00F P003 C00D C011 43.7(4) . . . . ?
C00F P003 C00D C016 -142.5(4) . . . . ?
C00F P003 C015 C01A 52.5(4) . . . . ?
C00F P003 C015 C01E -125.6(3) . . . . ?
C00F P004 C00I C00U 175.5(3) . . . . ?
C00F P004 C00I C00Z -6.1(4) . . . . ?
C00F P004 C00J Cu02 -33.1(2) . . . . ?
C00F P004 C00J P005 84.3(3) . . . . ?
C00F P004 C00L C00T 117.0(4) . . . . ?
C00F P004 C00L C010 -61.1(4) . . . . ?
C00G P005 C00J Cu02 -81.8(2) . . . . ?
C00G P005 C00J P004 160.4(3) . . . . ?
C00G P005 C00M C00W 141.9(4) . . . . ?
C00G P005 C00M C01F -38.3(4) . . . . ?
C00G P005 C00P P006 63.3(3) . . . . ?
C00G C00Q C01N C01I -0.6(9) . . . . ?
C00G C013 C01O C01I 0.8(9) . . . . ?
C00I P004 C00F P003 179.60(19) . . . . ?
C00I P004 C00J Cu02 -156.30(17) . . . . ?
C00I P004 C00J P005 -38.8(4) . . . . ?
C00I P004 C00L C00T -128.3(4) . . . . ?
C00I P004 C00L C010 53.6(4) . . . . ?
C00I C00U C014 C00V 0.0(8) . . . . ?
C00J P004 C00F P003 51.4(3) . . . . ?
C00J P004 C00I C00U -59.8(4) . . . . ?
C00J P004 C00I C00Z 118.6(4) . . . . ?
C00J P004 C00L C00T -2.8(4) . . . . ?
C00J P004 C00L C010 179.1(4) . . . . ?
C00J P005 C00G C00Q -173.0(4) . . . . ?
C00J P005 C00G C013 8.5(4) . . . . ?
C00J P005 C00M C00W -98.2(4) . . . . ?
C00J P005 C00M C01F 81.5(4) . . . . ?
C00J P005 C00P P006 -54.6(3) . . . . ?
C00L P004 C00F P003 -67.0(2) . . . . ?
C00L P004 C00I C00U 60.6(4) . . . . ?
C00L P004 C00I C00Z -121.0(4) . . . . ?
C00L P004 C00J Cu02 84.9(2) . . . . ?
C00L P004 C00J P005 -157.7(3) . . . . ?
C00L C010 C01B C018 1.9(9) . . . . ?
C00M P005 C00G C00Q -47.1(4) . . . . ?
C00M P005 C00G C013 134.4(4) . . . . ?
C00M P005 C00J Cu02 159.6(2) . . . . ?
C00M P005 C00J P004 41.8(4) . . . . ?
C00M P005 C00P P006 176.9(2) . . . . ?
C00M C00W C017 C01D 1.8(8) . . . . ?
C00M C01F C01P C01D 0.2(8) . . . . ?
C00N P006 C00E C00R 90.3(4) . . . . ?
C00N P006 C00E C00S -88.8(4) . . . . ?
C00N P006 C00P P005 -89.4(2) . . . . ?
C00N C01G C01R C01T 0.0 . . . . ?
C01G C00N C01S C01U 0.0 . . . . ?
C01G C01R C01T C01U 0.0 . . . . ?
C01R C01T C01U C01S 0.0 . . . . ?
C01T C01U C01S C00N 0.0 . . . . ?
C01S C00N C01G C01R 0.0 . . . . ?
C00O C018 C01B C010 -2.5(9) . . . . ?
C00P P005 C00G C00Q 67.6(4) . . . . ?
C00P P005 C00G C013 -110.9(4) . . . . ?
C00P P005 C00J Cu02 36.7(2) . . . . ?
C00P P005 C00J P004 -81.1(3) . . . . ?
C00P P005 C00M C00W 26.2(4) . . . . ?
C00P P005 C00M C01F -154.1(4) . . . . ?
C00P P006 C00E C00R -163.0(3) . . . . ?
C00P P006 C00E C00S 18.0(4) . . . . ?
C00P P006 C00N C01G 132.1(2) . . . . ?
C00P P006 C00N C01S -45.8(3) . . . . ?
C00Q C00G C013 C01O 1.3(7) . . . . ?
C00R C00E C00S C01M -0.4(7) . . . . ?
C00R C01J C01Q C01M -1.0(8) . . . . ?
C00S C00E C00R C01J 1.4(7) . . . . ?
C00S C01M C01Q C01J 1.9(9) . . . . ?
C00T C00L C010 C01B -0.5(7) . . . . ?
C00T C00O C018 C01B 1.8(8) . . . . ?
C00U C00I C00Z C00Y -1.0(7) . . . . ?
C00V C00Y C00Z C00I -0.5(7) . . . . ?
C00W C00M C01F C01P 1.2(7) . . . . ?
C00W C017 C01D C01P -0.5(9) . . . . ?
C00Y C00V C014 C00U -1.5(8) . . . . ?
C00Z C00I C00U C014 1.3(7) . . . . ?
C010 C00L C00T C00O -0.3(7) . . . . ?
C011 C00D C016 C019 0.4(7) . . . . ?
C012 C01C C01K C01E -0.8(8) . . . . ?
C013 C00G C00Q C01N -1.4(8) . . . . ?
C014 C00V C00Y C00Z 1.8(8) . . . . ?
C015 P003 C00D C011 149.7(4) . . . . ?
C015 P003 C00D C016 -36.6(4) . . . . ?
C015 P003 C00F P004 87.0(2) . . . . ?
C015 C01E C01K C01C 2.1(7) . . . . ?
C016 C00D C011 C01L -0.3(7) . . . . ?
C016 C019 C01H C01L -0.4(8) . . . . ?
C017 C01D C01P C01F -0.5(9) . . . . ?
C018 C00O C00T C00L -0.3(8) . . . . ?
C019 C01H C01L C011 0.5(8) . . . . ?
C01A C012 C01C C01K 0.3(8) . . . . ?
C01A C015 C01E C01K -2.9(6) . . . . ?
C01C C012 C01A C015 -1.0(7) . . . . ?
C01E C015 C01A C012 2.3(7) . . . . ?
C01F C00M C00W C017 -2.1(7) . . . . ?
C01N C01I C01O C013 -2.8(9) . . . . ?
C01O C01I C01N C00Q 2.7(10) . . . . ?

loop_
_smtbx_masks_void_nr
_smtbx_masks_void_average_x
_smtbx_masks_void_average_y
_smtbx_masks_void_average_z
_smtbx_masks_void_volume
_smtbx_masks_void_count_electrons
_smtbx_masks_void_content
1 0.000 0.446 0.750 312.0 71.7 '1.75 dcm'
2 0.000 0.554 0.250 312.0 71.2 '1.75 dcm'
3 0.250 0.250 1.000 113.3 41.3 '1 dcm'
4 0.250 0.750 0.500 113.3 41.3 '1 dcm'
5 0.500 -0.054 0.750 312.0 71.7 '1.75 dcm'
6 0.500 0.054 0.250 312.0 71.2 '1.75 dcm'
7 0.750 0.250 0.500 113.3 41.3 '1 dcm'
8 0.750 0.750 1.000 113.3 41.3 '1 dcm'
